data_4078094
loop_
_publ_author_name
'Przyojski, Jacob A.'
'Arman, Hadi D.'
'Tonzetich, Zachary J.'

_publ_section_title
;
 Complexes of Iron(II) and Iron(III) Containing Aryl-Substituted
 N-Heterocyclic Carbene Ligands
;
_journal_issue 8
_journal_name_full Organometallics
_journal_page_first 3264
_journal_paper_doi 10.1021/om300106u
_journal_volume 31
_journal_year 2012
_chemical_formula_moiety 'C54 H72 Cl4 Fe2 N4'
_chemical_formula_sum 'C54 H72 Cl4 Fe2 N4'
_chemical_formula_weight 1030.66
_chemical_name_systematic
;
<b>[Fe~2~Cl~2~(\m-Cl)~2~(IPr)~2~]</b>  
 ? 
;
_space_group_IT_number 14
_symmetry_cell_setting monoclinic
_symmetry_space_group_name_Hall '-P 2yn'
_symmetry_space_group_name_H-M 'P 1 21/n 1'
_atom_sites_solution_hydrogens geom
_atom_sites_solution_primary direct
_atom_sites_solution_secondary difmap
_audit_creation_method SHELXL-97
_cell_angle_alpha 90.00
_cell_angle_beta 93.757(5)
_cell_angle_gamma 90.00
_cell_formula_units_Z 2
_cell_length_a 12.389(3)
_cell_length_b 14.020(4)
_cell_length_c 16.487(5)
_cell_measurement_reflns_used 12339
_cell_measurement_temperature 98(2)
_cell_measurement_theta_max 40.2
_cell_measurement_theta_min 2.1
_cell_volume 2857.5(14)
_computing_cell_refinement
;
CrystalClear-SM Expert 2.0 r3 (Rigaku, 2009)
;
_computing_data_collection
;
CrystalClear-SM Expert 2.0 r3 (Rigaku, 2009)
;
_computing_data_reduction
;
CrystalClear-SM Expert 2.0 r3 (Rigaku, 2009)
;
_computing_publication_material 'publCIF (Westrip, 2010)'
_computing_structure_refinement 'SHELXL-97 (Sheldrick, 1997)'
_computing_structure_solution 'SHELXS-97 (Sheldrick, 1990)'
_diffrn_ambient_temperature 98(2)
_diffrn_detector_area_resol_mean 28.5714
_diffrn_measured_fraction_theta_full 0.997
_diffrn_measured_fraction_theta_max 0.997
_diffrn_measurement_device_type
;
Saturn724 (2x2 bin mode)
;
_diffrn_measurement_method \w
_diffrn_radiation_monochromator graphite
_diffrn_radiation_source 'sealed tube'
_diffrn_radiation_type MoK\a
_diffrn_radiation_wavelength 0.71073
_diffrn_reflns_av_R_equivalents 0.0731
_diffrn_reflns_av_sigmaI/netI 0.0602
_diffrn_reflns_limit_h_max 16
_diffrn_reflns_limit_h_min -16
_diffrn_reflns_limit_k_max 18
_diffrn_reflns_limit_k_min -18
_diffrn_reflns_limit_l_max 21
_diffrn_reflns_limit_l_min -14
_diffrn_reflns_number 21788
_diffrn_reflns_reduction_process 'Lp corrections applied'
_diffrn_reflns_theta_full 27.50
_diffrn_reflns_theta_max 27.50
_diffrn_reflns_theta_min 2.12
_diffrn_standards_decay_% <1
_diffrn_standards_interval_count 0
_diffrn_standards_number 0
_exptl_absorpt_coefficient_mu 0.730
_exptl_absorpt_correction_T_max 1.000
_exptl_absorpt_correction_T_min 0.872
_exptl_absorpt_correction_type multi-scan
_exptl_absorpt_process_details 'ABSCOR (Higashi, 1995)'
_exptl_crystal_colour brown
_exptl_crystal_density_diffrn 1.198
_exptl_crystal_density_method 'not measured'
_exptl_crystal_description platelet
_exptl_crystal_F_000 1088
_exptl_crystal_size_max 0.25
_exptl_crystal_size_mid 0.20
_exptl_crystal_size_min 0.15
_refine_diff_density_max 0.336
_refine_diff_density_min -0.430
_refine_diff_density_rms 0.062
_refine_ls_extinction_method none
_refine_ls_goodness_of_fit_ref 1.003
_refine_ls_hydrogen_treatment constr
_refine_ls_matrix_type full
_refine_ls_number_parameters 289
_refine_ls_number_reflns 6545
_refine_ls_number_restraints 0
_refine_ls_restrained_S_all 1.003
_refine_ls_R_factor_all 0.0461
_refine_ls_R_factor_gt 0.0414
_refine_ls_shift/su_max 0.002
_refine_ls_shift/su_mean 0.000
_refine_ls_structure_factor_coef Fsqd
_refine_ls_weighting_details 'calc w=1/[\s^2^(Fo^2^)+(0.0200P)^2^+2.6000P] where P=(Fo^2^+2Fc^2^)/3'
_refine_ls_weighting_scheme calc
_refine_ls_wR_factor_gt 0.0906
_refine_ls_wR_factor_ref 0.0934
_reflns_number_gt 5946
_reflns_number_total 6545
_reflns_threshold_expression >2sigma(I)
_cod_data_source_file om300106u_si_002.cif
_cod_data_source_block cd0883a
_cod_database_code 4078094

loop_
_symmetry_equiv_pos_as_xyz
'x, y, z'
'-x+1/2, y+1/2, -z+1/2'
'-x, -y, -z'
'x-1/2, -y-1/2, z-1/2'

loop_
_atom_site_label
_atom_site_type_symbol
_atom_site_fract_x
_atom_site_fract_y
_atom_site_fract_z
_atom_site_U_iso_or_equiv
_atom_site_adp_type
_atom_site_occupancy
_atom_site_symmetry_multiplicity
_atom_site_calc_flag
_atom_site_refinement_flags
Fe1 Fe 0.07529(2) 0.003689(17) 0.582505(15) 0.01948(8) Uani 1 1 d .
Cl2 Cl 0.11286(4) 0.02671(3) 0.44618(3) 0.02316(10) Uani 1 1 d .
Cl1 Cl 0.15831(4) -0.11974(3) 0.64658(3) 0.03125(12) Uani 1 1 d .
N2 N 0.18290(11) 0.19138(10) 0.64882(9) 0.0172(3) Uani 1 1 d .
N1 N 0.04080(12) 0.16106(10) 0.71062(9) 0.0184(3) Uani 1 1 d .
C1 C 0.09770(13) 0.13023(12) 0.64842(10) 0.0168(3) Uani 1 1 d .
C16 C 0.25955(14) 0.19403(12) 0.58693(11) 0.0197(3) Uani 1 1 d .
C4 C -0.06184(14) 0.12193(12) 0.73142(11) 0.0192(3) Uani 1 1 d .
C3 C 0.17976(15) 0.25814(12) 0.71072(11) 0.0218(4) Uani 1 1 d .
H3A H 0.2294 0.3067 0.7228 0.026 Uiso 1 1 calc R
C17 C 0.35264(14) 0.13689(13) 0.59627(11) 0.0219(4) Uani 1 1 d .
C21 C 0.23620(16) 0.25457(14) 0.52025(12) 0.0255(4) Uani 1 1 d .
C9 C -0.06201(15) 0.05394(13) 0.79353(11) 0.0221(4) Uani 1 1 d .
C13 C 0.04224(16) 0.01660(14) 0.83696(12) 0.0251(4) Uani 1 1 d .
H13A H 0.1013 0.0280 0.8014 0.030 Uiso 1 1 calc R
C5 C -0.15684(15) 0.15485(13) 0.68855(11) 0.0231(4) Uani 1 1 d .
C22 C 0.37419(15) 0.07405(13) 0.67069(12) 0.0241(4) Uani 1 1 d .
H22A H 0.3041 0.0525 0.6880 0.029 Uiso 1 1 calc R
C2 C 0.09085(15) 0.23864(13) 0.74966(11) 0.0226(4) Uani 1 1 d .
H2A H 0.0671 0.2710 0.7944 0.027 Uiso 1 1 calc R
C8 C -0.16268(17) 0.02149(14) 0.81501(12) 0.0279(4) Uani 1 1 d .
H8A H -0.1661 -0.0230 0.8566 0.034 Uiso 1 1 calc R
C10 C -0.15348(16) 0.22585(15) 0.61869(13) 0.0300(4) Uani 1 1 d .
H10A H -0.0880 0.2127 0.5903 0.036 Uiso 1 1 calc R
C25 C 0.13397(16) 0.31506(15) 0.51220(13) 0.0317(5) Uani 1 1 d .
H25A H 0.0877 0.2958 0.5553 0.038 Uiso 1 1 calc R
C6 C -0.25431(16) 0.11959(14) 0.71248(13) 0.0283(4) Uani 1 1 d .
H6A H -0.3186 0.1401 0.6858 0.034 Uiso 1 1 calc R
C18 C 0.42484(17) 0.14282(15) 0.53513(14) 0.0326(4) Uani 1 1 d .
H18A H 0.4876 0.1063 0.5388 0.039 Uiso 1 1 calc R
C20 C 0.31153(18) 0.25761(16) 0.46144(13) 0.0341(5) Uani 1 1 d .
H20A H 0.2993 0.2972 0.4165 0.041 Uiso 1 1 calc R
C14 C 0.03697(18) -0.09104(14) 0.85303(13) 0.0318(4) Uani 1 1 d .
H14A H 0.0217 -0.1241 0.8026 0.048 Uiso 1 1 calc R
H14B H -0.0192 -0.1040 0.8889 0.048 Uiso 1 1 calc R
H14C H 0.1051 -0.1124 0.8776 0.048 Uiso 1 1 calc R
C7 C -0.25779(16) 0.05439(15) 0.77540(13) 0.0297(4) Uani 1 1 d .
H7A H -0.3241 0.0326 0.7912 0.036 Uiso 1 1 calc R
C24 C 0.42992(17) 0.13078(16) 0.74122(13) 0.0328(5) Uani 1 1 d .
H24A H 0.3878 0.1864 0.7516 0.049 Uiso 1 1 calc R
H24B H 0.5007 0.1499 0.7271 0.049 Uiso 1 1 calc R
H24C H 0.4361 0.0916 0.7890 0.049 Uiso 1 1 calc R
C15 C 0.06769(19) 0.07257(16) 0.91626(13) 0.0365(5) Uani 1 1 d .
H15A H 0.0703 0.1395 0.9044 0.055 Uiso 1 1 calc R
H15B H 0.1364 0.0524 0.9407 0.055 Uiso 1 1 calc R
H15C H 0.0123 0.0607 0.9531 0.055 Uiso 1 1 calc R
C19 C 0.40428(19) 0.20267(16) 0.46871(14) 0.0380(5) Uani 1 1 d .
H19A H 0.4536 0.2058 0.4286 0.046 Uiso 1 1 calc R
C23 C 0.44084(18) -0.01503(15) 0.65326(15) 0.0347(5) Uani 1 1 d .
H23A H 0.4060 -0.0495 0.6086 0.052 Uiso 1 1 calc R
H23B H 0.4463 -0.0551 0.7006 0.052 Uiso 1 1 calc R
H23C H 0.5120 0.0038 0.6397 0.052 Uiso 1 1 calc R
C11 C -0.25079(18) 0.21743(18) 0.55624(14) 0.0393(5) Uani 1 1 d .
H11A H -0.2556 0.1533 0.5360 0.059 Uiso 1 1 calc R
H11B H -0.2416 0.2605 0.5120 0.059 Uiso 1 1 calc R
H11C H -0.3159 0.2332 0.5818 0.059 Uiso 1 1 calc R
C12 C -0.1451(2) 0.32813(16) 0.65095(18) 0.0473(6) Uani 1 1 d .
H12A H -0.0844 0.3331 0.6901 0.071 Uiso 1 1 calc R
H12B H -0.2102 0.3444 0.6763 0.071 Uiso 1 1 calc R
H12C H -0.1353 0.3711 0.6067 0.071 Uiso 1 1 calc R
C26 C 0.0701(2) 0.29955(19) 0.43055(17) 0.0507(7) Uani 1 1 d .
H26A H 0.0064 0.3387 0.4280 0.076 Uiso 1 1 calc R
H26B H 0.0495 0.2337 0.4254 0.076 Uiso 1 1 calc R
H26C H 0.1143 0.3165 0.3871 0.076 Uiso 1 1 calc R
C27 C 0.16063(19) 0.42100(17) 0.52419(17) 0.0443(6) Uani 1 1 d .
H27A H 0.2008 0.4298 0.5754 0.066 Uiso 1 1 calc R
H27B H 0.0947 0.4571 0.5235 0.066 Uiso 1 1 calc R
H27C H 0.2031 0.4425 0.4811 0.066 Uiso 1 1 calc R

loop_
_atom_site_aniso_label
_atom_site_aniso_U_11
_atom_site_aniso_U_22
_atom_site_aniso_U_33
_atom_site_aniso_U_23
_atom_site_aniso_U_13
_atom_site_aniso_U_12
Fe1 0.02473(14) 0.01632(13) 0.01676(13) -0.00156(9) -0.00344(10) -0.00026(9)
Cl2 0.0233(2) 0.0278(2) 0.0184(2) -0.00209(16) 0.00175(16) -0.00518(16)
Cl1 0.0385(3) 0.0236(2) 0.0301(2) 0.00577(18) -0.0091(2) 0.00251(18)
N2 0.0166(7) 0.0170(7) 0.0178(7) -0.0008(6) -0.0009(5) 0.0002(5)
N1 0.0193(7) 0.0166(7) 0.0194(7) -0.0009(6) 0.0015(6) 0.0004(5)
C1 0.0181(8) 0.0159(7) 0.0159(7) 0.0010(6) -0.0020(6) -0.0001(6)
C16 0.0200(8) 0.0201(8) 0.0190(8) -0.0008(7) 0.0014(7) -0.0053(6)
C4 0.0181(8) 0.0184(8) 0.0216(8) -0.0037(7) 0.0056(7) -0.0009(6)
C3 0.0249(9) 0.0174(8) 0.0228(9) -0.0055(7) -0.0015(7) -0.0028(7)
C17 0.0199(8) 0.0201(8) 0.0259(9) -0.0034(7) 0.0027(7) -0.0036(7)
C21 0.0270(9) 0.0246(9) 0.0245(9) 0.0037(7) -0.0019(7) -0.0059(7)
C9 0.0256(9) 0.0211(8) 0.0200(8) -0.0026(7) 0.0047(7) -0.0005(7)
C13 0.0257(9) 0.0286(10) 0.0212(9) 0.0026(7) 0.0026(7) 0.0023(7)
C5 0.0214(9) 0.0216(8) 0.0266(9) -0.0035(7) 0.0042(7) 0.0025(7)
C22 0.0201(8) 0.0234(9) 0.0287(9) 0.0009(8) 0.0003(7) 0.0008(7)
C2 0.0254(9) 0.0201(8) 0.0225(9) -0.0066(7) 0.0020(7) 0.0006(7)
C8 0.0309(10) 0.0272(9) 0.0267(10) 0.0007(8) 0.0103(8) -0.0032(8)
C10 0.0232(9) 0.0308(10) 0.0359(11) 0.0067(9) 0.0022(8) 0.0064(8)
C25 0.0264(10) 0.0319(10) 0.0360(11) 0.0145(9) -0.0034(8) -0.0022(8)
C6 0.0211(9) 0.0305(10) 0.0334(10) -0.0042(8) 0.0033(8) 0.0023(7)
C18 0.0294(10) 0.0291(10) 0.0406(12) -0.0011(9) 0.0113(9) 0.0011(8)
C20 0.0430(12) 0.0331(11) 0.0264(10) 0.0077(9) 0.0054(9) -0.0080(9)
C14 0.0392(11) 0.0276(10) 0.0288(10) 0.0041(8) 0.0042(9) 0.0054(8)
C7 0.0226(9) 0.0319(10) 0.0358(11) -0.0034(9) 0.0109(8) -0.0043(8)
C24 0.0289(10) 0.0361(11) 0.0326(11) -0.0034(9) -0.0052(8) 0.0042(8)
C15 0.0441(12) 0.0351(11) 0.0289(10) -0.0009(9) -0.0074(9) 0.0050(9)
C19 0.0450(13) 0.0386(12) 0.0331(11) 0.0008(9) 0.0223(10) -0.0055(10)
C23 0.0325(11) 0.0261(10) 0.0451(13) 0.0006(9) 0.0001(10) 0.0060(8)
C11 0.0349(12) 0.0456(13) 0.0368(12) 0.0059(10) -0.0028(9) 0.0106(10)
C12 0.0493(14) 0.0273(11) 0.0636(17) 0.0097(11) -0.0095(12) 0.0040(10)
C26 0.0479(14) 0.0447(14) 0.0556(16) 0.0146(12) -0.0255(13) -0.0087(11)
C27 0.0367(12) 0.0343(12) 0.0607(16) 0.0022(11) -0.0054(11) 0.0057(9)

loop_
_atom_type_symbol
_atom_type_description
_atom_type_scat_dispersion_real
_atom_type_scat_dispersion_imag
_atom_type_scat_source
C C 0.0033 0.0016 'International Tables Vol C Tables 4.2.6.8 and 6.1.1.4'
H H 0.0000 0.0000 'International Tables Vol C Tables 4.2.6.8 and 6.1.1.4'
N N 0.0061 0.0033 'International Tables Vol C Tables 4.2.6.8 and 6.1.1.4'
Cl Cl 0.1484 0.1585 'International Tables Vol C Tables 4.2.6.8 and 6.1.1.4'
Fe Fe 0.3463 0.8444 'International Tables Vol C Tables 4.2.6.8 and 6.1.1.4'

loop_
_geom_angle_atom_site_label_1
_geom_angle_atom_site_label_2
_geom_angle_atom_site_label_3
_geom_angle
_geom_angle_site_symmetry_3
C1 Fe1 Cl1 111.66(5) .
C1 Fe1 Cl2 110.69(5) .
Cl1 Fe1 Cl2 116.34(2) .
C1 Fe1 Cl2 110.46(5) 3_556
Cl1 Fe1 Cl2 111.57(2) 3_556
Cl2 Fe1 Cl2 95.004(19) 3_556
Fe1 Cl2 Fe1 84.996(19) 3_556
C1 N2 C3 111.71(15) .
C1 N2 C16 124.13(14) .
C3 N2 C16 123.76(14) .
C1 N1 C2 111.25(15) .
C1 N1 C4 124.63(14) .
C2 N1 C4 124.04(15) .
N1 C1 N2 103.76(14) .
N1 C1 Fe1 127.41(12) .
N2 C1 Fe1 127.92(13) .
C21 C16 C17 123.80(17) .
C21 C16 N2 117.32(16) .
C17 C16 N2 118.87(15) .
C9 C4 C5 123.27(17) .
C9 C4 N1 118.38(15) .
C5 C4 N1 118.35(16) .
C2 C3 N2 106.18(15) .
C2 C3 H3A 126.9 .
N2 C3 H3A 126.9 .
C18 C17 C16 116.62(17) .
C18 C17 C22 122.11(17) .
C16 C17 C22 121.25(16) .
C20 C21 C16 116.84(18) .
C20 C21 C25 120.99(18) .
C16 C21 C25 122.17(18) .
C8 C9 C4 116.89(17) .
C8 C9 C13 120.78(17) .
C4 C9 C13 122.33(16) .
C9 C13 C14 111.95(16) .
C9 C13 C15 110.07(16) .
C14 C13 C15 111.31(17) .
C9 C13 H13A 107.8 .
C14 C13 H13A 107.8 .
C15 C13 H13A 107.8 .
C6 C5 C4 117.05(18) .
C6 C5 C10 121.02(17) .
C4 C5 C10 121.93(17) .
C17 C22 C23 112.88(17) .
C17 C22 C24 110.96(16) .
C23 C22 C24 110.04(16) .
C17 C22 H22A 107.6 .
C23 C22 H22A 107.6 .
C24 C22 H22A 107.6 .
C3 C2 N1 107.10(16) .
C3 C2 H2A 126.5 .
N1 C2 H2A 126.5 .
C7 C8 C9 121.18(19) .
C7 C8 H8A 119.4 .
C9 C8 H8A 119.4 .
C5 C10 C12 110.71(19) .
C5 C10 C11 113.36(18) .
C12 C10 C11 109.70(18) .
C5 C10 H10A 107.6 .
C12 C10 H10A 107.6 .
C11 C10 H10A 107.6 .
C21 C25 C27 110.96(17) .
C21 C25 C26 112.1(2) .
C27 C25 C26 110.22(18) .
C21 C25 H25A 107.8 .
C27 C25 H25A 107.8 .
C26 C25 H25A 107.8 .
C7 C6 C5 121.26(18) .
C7 C6 H6A 119.4 .
C5 C6 H6A 119.4 .
C19 C18 C17 120.9(2) .
C19 C18 H18A 119.6 .
C17 C18 H18A 119.6 .
C19 C20 C21 120.99(19) .
C19 C20 H20A 119.5 .
C21 C20 H20A 119.5 .
C13 C14 H14A 109.5 .
C13 C14 H14B 109.5 .
H14A C14 H14B 109.5 .
C13 C14 H14C 109.5 .
H14A C14 H14C 109.5 .
H14B C14 H14C 109.5 .
C6 C7 C8 120.29(18) .
C6 C7 H7A 119.9 .
C8 C7 H7A 119.9 .
C22 C24 H24A 109.5 .
C22 C24 H24B 109.5 .
H24A C24 H24B 109.5 .
C22 C24 H24C 109.5 .
H24A C24 H24C 109.5 .
H24B C24 H24C 109.5 .
C13 C15 H15A 109.5 .
C13 C15 H15B 109.5 .
H15A C15 H15B 109.5 .
C13 C15 H15C 109.5 .
H15A C15 H15C 109.5 .
H15B C15 H15C 109.5 .
C20 C19 C18 120.9(2) .
C20 C19 H19A 119.6 .
C18 C19 H19A 119.6 .
C22 C23 H23A 109.5 .
C22 C23 H23B 109.5 .
H23A C23 H23B 109.5 .
C22 C23 H23C 109.5 .
H23A C23 H23C 109.5 .
H23B C23 H23C 109.5 .
C10 C11 H11A 109.5 .
C10 C11 H11B 109.5 .
H11A C11 H11B 109.5 .
C10 C11 H11C 109.5 .
H11A C11 H11C 109.5 .
H11B C11 H11C 109.5 .
C10 C12 H12A 109.5 .
C10 C12 H12B 109.5 .
H12A C12 H12B 109.5 .
C10 C12 H12C 109.5 .
H12A C12 H12C 109.5 .
H12B C12 H12C 109.5 .
C25 C26 H26A 109.5 .
C25 C26 H26B 109.5 .
H26A C26 H26B 109.5 .
C25 C26 H26C 109.5 .
H26A C26 H26C 109.5 .
H26B C26 H26C 109.5 .
C25 C27 H27A 109.5 .
C25 C27 H27B 109.5 .
H27A C27 H27B 109.5 .
C25 C27 H27C 109.5 .
H27A C27 H27C 109.5 .
H27B C27 H27C 109.5 .

loop_
_geom_bond_atom_site_label_1
_geom_bond_atom_site_label_2
_geom_bond_distance
_geom_bond_site_symmetry_2
Fe1 C1 2.0895(17) .
Fe1 Cl1 2.2419(7) .
Fe1 Cl2 2.3473(8) .
Fe1 Cl2 2.3863(7) 3_556
Cl2 Fe1 2.3863(7) 3_556
N2 C1 1.359(2) .
N2 C3 1.387(2) .
N2 C16 1.439(2) .
N1 C1 1.353(2) .
N1 C2 1.389(2) .
N1 C4 1.447(2) .
C16 C21 1.404(3) .
C16 C17 1.404(2) .
C4 C9 1.399(2) .
C4 C5 1.410(2) .
C3 C2 1.339(3) .
C3 H3A 0.9300 .
C17 C18 1.393(3) .
C17 C22 1.520(3) .
C21 C20 1.390(3) .
C21 C25 1.523(3) .
C9 C8 1.395(3) .
C9 C13 1.528(3) .
C13 C14 1.534(3) .
C13 C15 1.540(3) .
C13 H13A 0.9800 .
C5 C6 1.386(3) .
C5 C10 1.525(3) .
C22 C23 1.535(3) .
C22 C24 1.535(3) .
C22 H22A 0.9800 .
C2 H2A 0.9300 .
C8 C7 1.388(3) .
C8 H8A 0.9300 .
C10 C12 1.531(3) .
C10 C11 1.538(3) .
C10 H10A 0.9800 .
C25 C27 1.532(3) .
C25 C26 1.532(3) .
C25 H25A 0.9800 .
C6 C7 1.385(3) .
C6 H6A 0.9300 .
C18 C19 1.390(3) .
C18 H18A 0.9300 .
C20 C19 1.382(3) .
C20 H20A 0.9300 .
C14 H14A 0.9600 .
C14 H14B 0.9600 .
C14 H14C 0.9600 .
C7 H7A 0.9300 .
C24 H24A 0.9600 .
C24 H24B 0.9600 .
C24 H24C 0.9600 .
C15 H15A 0.9600 .
C15 H15B 0.9600 .
C15 H15C 0.9600 .
C19 H19A 0.9300 .
C23 H23A 0.9600 .
C23 H23B 0.9600 .
C23 H23C 0.9600 .
C11 H11A 0.9600 .
C11 H11B 0.9600 .
C11 H11C 0.9600 .
C12 H12A 0.9600 .
C12 H12B 0.9600 .
C12 H12C 0.9600 .
C26 H26A 0.9600 .
C26 H26B 0.9600 .
C26 H26C 0.9600 .
C27 H27A 0.9600 .
C27 H27B 0.9600 .
C27 H27C 0.9600 .
